data_1568441
loop_
_publ_author_name
'Taeufer, T.'
'Dankert, F.'
'Michalik, D.'
'Pospech, J.'
'Bresien, J.'
'Hering-Junghans, C'

_publ_section_title
;
 Photochemical formation and reversible base-induced cleavage of a
 phosphagallene.
;
_journal_issue 11
_journal_name_full 'Chemical science'
_journal_page_first 3018
_journal_page_last 3023
_journal_paper_doi 10.1039/d2sc06292e
_journal_volume 14
_journal_year 2023
_chemical_formula_moiety 'C31 H37 P O'
_chemical_formula_sum 'C31 H37 O P'
_chemical_formula_weight 456.57
_space_group_crystal_system monoclinic
_space_group_IT_number 14
_space_group_name_Hall '-P 2yn'
_space_group_name_H-M_alt 'P 1 21/n 1'
_atom_sites_solution_hydrogens geom
_audit_creation_method SHELXL-2014/7
_audit_update_record
;
2022-11-01 deposited with the CCDC.	2023-02-08 downloaded from the CCDC.
;
_cell_angle_alpha 90
_cell_angle_beta 98.094(3)
_cell_angle_gamma 90
_cell_formula_units_Z 4
_cell_length_a 11.9426(10)
_cell_length_b 18.1472(16)
_cell_length_c 12.6846(10)
_cell_measurement_reflns_used 9403
_cell_measurement_temperature 110(2)
_cell_measurement_theta_max 69.97
_cell_measurement_theta_min 4.28
_cell_volume 2721.7(4)
_computing_cell_refinement 'SAINT (Bruker, 2013)'
_computing_data_collection 'APEX2 (Bruker, 2014)'
_computing_data_reduction SAINT
_computing_molecular_graphics 'ORTEP-3v2.01 (Farrugia, 1997)'
_computing_publication_material 'SHELXL-2014/7 (Sheldrick, 2014)'
_computing_structure_refinement 'SHELXL-2014/7 (Sheldrick, 2014)'
_computing_structure_solution 'SHELXS-97 (Sheldrick, 1997)'
_diffrn_ambient_temperature 110(2)
_diffrn_measured_fraction_theta_full 1.000
_diffrn_measured_fraction_theta_max 0.987
_diffrn_measurement_device_type 'Bruker APEX-II CCD'
_diffrn_measurement_method '\f and \w scans'
_diffrn_radiation_type CuK\a
_diffrn_radiation_wavelength 1.54178
_diffrn_reflns_av_R_equivalents 0.0265
_diffrn_reflns_av_unetI/netI 0.0214
_diffrn_reflns_Laue_measured_fraction_full 1.000
_diffrn_reflns_Laue_measured_fraction_max 0.987
_diffrn_reflns_limit_h_max 14
_diffrn_reflns_limit_h_min -12
_diffrn_reflns_limit_k_max 22
_diffrn_reflns_limit_k_min -17
_diffrn_reflns_limit_l_max 15
_diffrn_reflns_limit_l_min -15
_diffrn_reflns_number 31222
_diffrn_reflns_point_group_measured_fraction_full 1.000
_diffrn_reflns_point_group_measured_fraction_max 0.987
_diffrn_reflns_theta_full 67.679
_diffrn_reflns_theta_max 69.960
_diffrn_reflns_theta_min 4.281
_exptl_absorpt_coefficient_mu 1.028
_exptl_absorpt_correction_T_max 0.941
_exptl_absorpt_correction_T_min 0.741
_exptl_absorpt_correction_type multi-scan
_exptl_absorpt_process_details 'SADABS 2014/5'
_exptl_crystal_colour orange
_exptl_crystal_density_diffrn 1.114
_exptl_crystal_description plate
_exptl_crystal_F_000 984
_exptl_crystal_size_max 0.310
_exptl_crystal_size_mid 0.270
_exptl_crystal_size_min 0.060
_refine_diff_density_max 0.231
_refine_diff_density_min -0.177
_refine_diff_density_rms 0.038
_refine_ls_extinction_method none
_refine_ls_goodness_of_fit_ref 1.039
_refine_ls_hydrogen_treatment constr
_refine_ls_matrix_type full
_refine_ls_number_parameters 306
_refine_ls_number_reflns 5099
_refine_ls_number_restraints 0
_refine_ls_restrained_S_all 1.039
_refine_ls_R_factor_all 0.0357
_refine_ls_R_factor_gt 0.0342
_refine_ls_shift/su_max 0.001
_refine_ls_shift/su_mean 0.000
_refine_ls_structure_factor_coef Fsqd
_refine_ls_weighting_details 'w=1/[\s^2^(Fo^2^)+(0.0470P)^2^+0.8079P] where P=(Fo^2^+2Fc^2^)/3'
_refine_ls_weighting_scheme calc
_refine_ls_wR_factor_gt 0.0893
_refine_ls_wR_factor_ref 0.0908
_reflns_Friedel_coverage 0.000
_reflns_number_gt 4831
_reflns_number_total 5099
_reflns_threshold_expression 'I > 2\s(I)'
_cod_data_source_file d2sc06292e3.cif
_cod_data_source_block ax2409_DipTerPCO_cmpd3
_cod_depositor_comments 'Adding full bibliography for 1568439--1568441.cif.'
_cod_original_sg_symbol_H-M 'P 21/n'
_cod_database_code 1568441
_shelx_shelxl_version_number 2014/7
_shelx_space_group_comment
;
The symmetry employed for this shelxl refinement is uniquely defined
by the following loop, which should always be used as a source of
symmetry information in preference to the above space-group names.
They are only intended as comments.
;
_shelx_estimated_absorpt_t_min 0.741
_shelx_estimated_absorpt_t_max 0.941

loop_
_space_group_symop_operation_xyz
'x, y, z'
'-x+1/2, y+1/2, -z+1/2'
'-x, -y, -z'
'x-1/2, -y-1/2, z-1/2'

loop_
_atom_site_label
_atom_site_type_symbol
_atom_site_fract_x
_atom_site_fract_y
_atom_site_fract_z
_atom_site_U_iso_or_equiv
_atom_site_adp_type
_atom_site_occupancy
_atom_site_site_symmetry_order
_atom_site_calc_flag
_atom_site_refinement_flags_posn
_atom_site_refinement_flags_adp
_atom_site_refinement_flags_occupancy
_atom_site_disorder_assembly
_atom_site_disorder_group
C1 C 0.30323(8) 0.34697(6) 0.25926(8) 0.0177(2) Uani 1 1 d . . . . .
C2 C 0.33757(8) 0.30893(6) 0.17227(8) 0.0190(2) Uani 1 1 d . . . . .
C3 C 0.33261(9) 0.23212(6) 0.16954(8) 0.0226(2) Uani 1 1 d . . . . .
H3 H 0.3558 0.2064 0.1110 0.027 Uiso 1 1 calc R U . . .
C4 C 0.29417(9) 0.19273(6) 0.25125(9) 0.0239(2) Uani 1 1 d . . . . .
H4 H 0.2906 0.1405 0.2484 0.029 Uiso 1 1 calc R U . . .
C5 C 0.26106(9) 0.23026(6) 0.33713(8) 0.0210(2) Uani 1 1 d . . . . .
H5 H 0.2349 0.2033 0.3930 0.025 Uiso 1 1 calc R U . . .
C6 C 0.26566(8) 0.30705(6) 0.34265(8) 0.0175(2) Uani 1 1 d . . . . .
C7 C 0.38072(9) 0.34988(6) 0.08327(8) 0.0195(2) Uani 1 1 d . . . . .
C8 C 0.49753(9) 0.36286(6) 0.08762(8) 0.0215(2) Uani 1 1 d . . . . .
C9 C 0.53615(10) 0.39859(6) 0.00229(9) 0.0257(2) Uani 1 1 d . . . . .
H9 H 0.6148 0.4077 0.0045 0.031 Uiso 1 1 calc R U . . .
C10 C 0.46192(10) 0.42099(7) -0.08557(9) 0.0277(2) Uani 1 1 d . . . . .
H10 H 0.4896 0.4446 -0.1436 0.033 Uiso 1 1 calc R U . . .
C11 C 0.34721(10) 0.40887(6) -0.08853(9) 0.0253(2) Uani 1 1 d . . . . .
H11 H 0.2965 0.4246 -0.1488 0.030 Uiso 1 1 calc R U . . .
C12 C 0.30442(9) 0.37392(6) -0.00461(8) 0.0217(2) Uani 1 1 d . . . . .
C13 C 0.58229(9) 0.33878(6) 0.18218(8) 0.0240(2) Uani 1 1 d . . . . .
H13 H 0.5407 0.3091 0.2306 0.029 Uiso 1 1 calc R U . . .
C14 C 0.67371(10) 0.28977(7) 0.14637(10) 0.0333(3) Uani 1 1 d . . . . .
H14A H 0.6381 0.2487 0.1039 0.050 Uiso 1 1 calc R U . . .
H14B H 0.7222 0.2704 0.2090 0.050 Uiso 1 1 calc R U . . .
H14C H 0.7195 0.3187 0.1032 0.050 Uiso 1 1 calc R U . . .
C15 C 0.63521(11) 0.40497(8) 0.24527(10) 0.0354(3) Uani 1 1 d . . . . .
H15A H 0.6774 0.4347 0.1998 0.053 Uiso 1 1 calc R U . . .
H15B H 0.6867 0.3876 0.3073 0.053 Uiso 1 1 calc R U . . .
H15C H 0.5754 0.4350 0.2691 0.053 Uiso 1 1 calc R U . . .
C16 C 0.17767(9) 0.36212(7) -0.01120(9) 0.0258(2) Uani 1 1 d . . . . .
H16 H 0.1626 0.3430 0.0594 0.031 Uiso 1 1 calc R U . . .
C17 C 0.11162(12) 0.43407(8) -0.03292(12) 0.0419(3) Uani 1 1 d . . . . .
H17A H 0.1410 0.4709 0.0203 0.063 Uiso 1 1 calc R U . . .
H17B H 0.0314 0.4252 -0.0289 0.063 Uiso 1 1 calc R U . . .
H17C H 0.1202 0.4521 -0.1042 0.063 Uiso 1 1 calc R U . . .
C18 C 0.13627(11) 0.30418(8) -0.09505(10) 0.0347(3) Uani 1 1 d . . . . .
H18A H 0.1528 0.3206 -0.1648 0.052 Uiso 1 1 calc R U . . .
H18B H 0.0545 0.2974 -0.0977 0.052 Uiso 1 1 calc R U . . .
H18C H 0.1750 0.2574 -0.0764 0.052 Uiso 1 1 calc R U . . .
C19 C 0.23332(8) 0.34533(5) 0.43808(8) 0.0178(2) Uani 1 1 d . . . . .
C20 C 0.11978(9) 0.36514(6) 0.44105(8) 0.0202(2) Uani 1 1 d . . . . .
C21 C 0.09313(10) 0.40275(6) 0.53014(9) 0.0257(2) Uani 1 1 d . . . . .
H21 H 0.0171 0.4170 0.5332 0.031 Uiso 1 1 calc R U . . .
C22 C 0.17624(11) 0.41952(7) 0.61415(9) 0.0297(3) Uani 1 1 d . . . . .
H22 H 0.1571 0.4459 0.6738 0.036 Uiso 1 1 calc R U . . .
C23 C 0.28701(10) 0.39805(6) 0.61175(9) 0.0269(2) Uani 1 1 d . . . . .
H23 H 0.3430 0.4092 0.6705 0.032 Uiso 1 1 calc R U . . .
C24 C 0.31767(9) 0.36034(6) 0.52458(8) 0.0208(2) Uani 1 1 d . . . . .
C25 C 0.02768(9) 0.34597(6) 0.35022(8) 0.0225(2) Uani 1 1 d . . . . .
H25 H 0.0628 0.3148 0.2987 0.027 Uiso 1 1 calc R U . . .
C26 C -0.02073(14) 0.41392(9) 0.29063(13) 0.0495(4) Uani 1 1 d . . . . .
H26A H -0.0544 0.4463 0.3395 0.074 Uiso 1 1 calc R U . . .
H26B H -0.0789 0.3991 0.2321 0.074 Uiso 1 1 calc R U . . .
H26C H 0.0398 0.4403 0.2618 0.074 Uiso 1 1 calc R U . . .
C27 C -0.06563(12) 0.30088(9) 0.38901(11) 0.0438(4) Uani 1 1 d . . . . .
H27A H -0.0325 0.2580 0.4287 0.066 Uiso 1 1 calc R U . . .
H27B H -0.1190 0.2843 0.3278 0.066 Uiso 1 1 calc R U . . .
H27C H -0.1056 0.3313 0.4356 0.066 Uiso 1 1 calc R U . . .
C28 C 0.43918(9) 0.33468(6) 0.52597(8) 0.0224(2) Uani 1 1 d . . . . .
H28 H 0.4443 0.3109 0.4557 0.027 Uiso 1 1 calc R U . . .
C29 C 0.47033(11) 0.27671(8) 0.61178(12) 0.0396(3) Uani 1 1 d . . . . .
H29A H 0.5490 0.2614 0.6117 0.059 Uiso 1 1 calc R U . . .
H29B H 0.4204 0.2339 0.5974 0.059 Uiso 1 1 calc R U . . .
H29C H 0.4616 0.2975 0.6815 0.059 Uiso 1 1 calc R U . . .
C30 C 0.52365(11) 0.39783(8) 0.53915(14) 0.0426(3) Uani 1 1 d . . . . .
H30A H 0.5039 0.4338 0.4819 0.064 Uiso 1 1 calc R U . . .
H30B H 0.5998 0.3787 0.5360 0.064 Uiso 1 1 calc R U . . .
H30C H 0.5217 0.4218 0.6081 0.064 Uiso 1 1 calc R U . . .
C31 C 0.26064(9) 0.48191(6) 0.35336(9) 0.0249(2) Uani 1 1 d . . . . .
O1 O 0.22839(8) 0.52210(4) 0.41307(7) 0.0326(2) Uani 1 1 d . . . . .
P1 P 0.31580(2) 0.44779(2) 0.24850(2) 0.02409(10) Uani 1 1 d . . . . .

loop_
_atom_site_aniso_label
_atom_site_aniso_U_11
_atom_site_aniso_U_22
_atom_site_aniso_U_33
_atom_site_aniso_U_23
_atom_site_aniso_U_13
_atom_site_aniso_U_12
C1 0.0161(5) 0.0185(5) 0.0180(5) -0.0011(4) 0.0004(4) 0.0004(4)
C2 0.0165(5) 0.0234(5) 0.0168(5) -0.0008(4) 0.0010(4) 0.0005(4)
C3 0.0257(5) 0.0232(5) 0.0192(5) -0.0050(4) 0.0047(4) 0.0014(4)
C4 0.0300(6) 0.0177(5) 0.0242(5) -0.0028(4) 0.0044(4) -0.0007(4)
C5 0.0229(5) 0.0209(5) 0.0192(5) 0.0009(4) 0.0036(4) -0.0017(4)
C6 0.0150(4) 0.0200(5) 0.0170(5) -0.0011(4) 0.0005(4) 0.0006(4)
C7 0.0224(5) 0.0197(5) 0.0166(5) -0.0033(4) 0.0042(4) 0.0010(4)
C8 0.0225(5) 0.0233(5) 0.0188(5) -0.0024(4) 0.0029(4) 0.0005(4)
C9 0.0235(5) 0.0309(6) 0.0235(5) -0.0003(4) 0.0060(4) -0.0037(4)
C10 0.0330(6) 0.0311(6) 0.0200(5) 0.0031(4) 0.0072(4) -0.0033(5)
C11 0.0292(6) 0.0286(6) 0.0173(5) 0.0021(4) 0.0003(4) 0.0013(4)
C12 0.0235(5) 0.0231(5) 0.0186(5) -0.0029(4) 0.0029(4) 0.0013(4)
C13 0.0204(5) 0.0306(6) 0.0206(5) 0.0017(4) 0.0020(4) 0.0002(4)
C14 0.0295(6) 0.0388(7) 0.0298(6) -0.0030(5) -0.0018(5) 0.0094(5)
C15 0.0335(6) 0.0393(7) 0.0298(6) -0.0069(5) -0.0076(5) 0.0052(5)
C16 0.0221(5) 0.0347(6) 0.0202(5) 0.0005(4) 0.0016(4) 0.0024(5)
C17 0.0300(6) 0.0467(8) 0.0480(8) -0.0012(6) 0.0019(6) 0.0125(6)
C18 0.0289(6) 0.0424(7) 0.0321(6) -0.0045(5) 0.0013(5) -0.0072(5)
C19 0.0210(5) 0.0165(5) 0.0162(5) 0.0009(4) 0.0030(4) 0.0000(4)
C20 0.0223(5) 0.0208(5) 0.0177(5) 0.0021(4) 0.0032(4) 0.0018(4)
C21 0.0255(5) 0.0297(6) 0.0227(5) -0.0002(4) 0.0057(4) 0.0079(4)
C22 0.0364(6) 0.0328(6) 0.0201(5) -0.0065(4) 0.0043(5) 0.0091(5)
C23 0.0311(6) 0.0292(6) 0.0188(5) -0.0051(4) -0.0023(4) 0.0036(5)
C24 0.0233(5) 0.0199(5) 0.0188(5) 0.0000(4) 0.0012(4) 0.0009(4)
C25 0.0195(5) 0.0285(6) 0.0195(5) -0.0002(4) 0.0023(4) 0.0021(4)
C26 0.0495(8) 0.0418(8) 0.0487(8) 0.0168(7) -0.0231(7) -0.0068(7)
C27 0.0347(7) 0.0618(9) 0.0316(7) 0.0147(6) -0.0071(5) -0.0189(6)
C28 0.0205(5) 0.0250(5) 0.0209(5) -0.0012(4) -0.0001(4) 0.0003(4)
C29 0.0295(6) 0.0438(7) 0.0467(8) 0.0183(6) 0.0094(5) 0.0118(5)
C30 0.0279(6) 0.0344(7) 0.0643(9) -0.0030(6) 0.0021(6) -0.0055(5)
C31 0.0261(5) 0.0194(5) 0.0290(6) 0.0009(4) 0.0036(4) -0.0020(4)
O1 0.0412(5) 0.0216(4) 0.0377(5) -0.0063(4) 0.0146(4) -0.0011(3)
P1 0.03336(17) 0.01797(15) 0.02226(15) 0.00070(10) 0.00849(11) -0.00178(10)

loop_
_atom_type_symbol
_atom_type_description
_atom_type_scat_dispersion_real
_atom_type_scat_dispersion_imag
_atom_type_scat_source
C C 0.0181 0.0091 'International Tables Vol C Tables 4.2.6.8 and 6.1.1.4'
H H 0.0000 0.0000 'International Tables Vol C Tables 4.2.6.8 and 6.1.1.4'
O O 0.0492 0.0322 'International Tables Vol C Tables 4.2.6.8 and 6.1.1.4'
P P 0.2955 0.4335 'International Tables Vol C Tables 4.2.6.8 and 6.1.1.4'

loop_
_geom_angle_atom_site_label_1
_geom_angle_atom_site_label_2
_geom_angle_atom_site_label_3
_geom_angle
_geom_angle_site_symmetry_1
_geom_angle_site_symmetry_3
_geom_angle_publ_flag
C6 C1 C2 119.66(9) . . ?
C6 C1 P1 127.24(8) . . ?
C2 C1 P1 113.10(7) . . ?
C3 C2 C1 119.49(9) . . ?
C3 C2 C7 119.56(9) . . ?
C1 C2 C7 120.94(9) . . ?
C4 C3 C2 120.85(9) . . ?
C4 C3 H3 119.6 . . ?
C2 C3 H3 119.6 . . ?
C5 C4 C3 119.56(10) . . ?
C5 C4 H4 120.2 . . ?
C3 C4 H4 120.2 . . ?
C4 C5 C6 121.02(10) . . ?
C4 C5 H5 119.5 . . ?
C6 C5 H5 119.5 . . ?
C5 C6 C1 119.40(9) . . ?
C5 C6 C19 119.49(9) . . ?
C1 C6 C19 121.09(9) . . ?
C12 C7 C8 120.47(9) . . ?
C12 C7 C2 119.78(9) . . ?
C8 C7 C2 119.74(9) . . ?
C9 C8 C7 118.77(10) . . ?
C9 C8 C13 119.31(10) . . ?
C7 C8 C13 121.92(9) . . ?
C10 C9 C8 121.15(10) . . ?
C10 C9 H9 119.4 . . ?
C8 C9 H9 119.4 . . ?
C11 C10 C9 119.67(10) . . ?
C11 C10 H10 120.2 . . ?
C9 C10 H10 120.2 . . ?
C10 C11 C12 121.27(10) . . ?
C10 C11 H11 119.4 . . ?
C12 C11 H11 119.4 . . ?
C11 C12 C7 118.65(10) . . ?
C11 C12 C16 119.39(10) . . ?
C7 C12 C16 121.96(9) . . ?
C8 C13 C14 110.94(9) . . ?
C8 C13 C15 111.53(10) . . ?
C14 C13 C15 110.68(10) . . ?
C8 C13 H13 107.8 . . ?
C14 C13 H13 107.8 . . ?
C15 C13 H13 107.8 . . ?
C13 C14 H14A 109.5 . . ?
C13 C14 H14B 109.5 . . ?
H14A C14 H14B 109.5 . . ?
C13 C14 H14C 109.5 . . ?
H14A C14 H14C 109.5 . . ?
H14B C14 H14C 109.5 . . ?
C13 C15 H15A 109.5 . . ?
C13 C15 H15B 109.5 . . ?
H15A C15 H15B 109.5 . . ?
C13 C15 H15C 109.5 . . ?
H15A C15 H15C 109.5 . . ?
H15B C15 H15C 109.5 . . ?
C12 C16 C18 110.95(9) . . ?
C12 C16 C17 111.96(10) . . ?
C18 C16 C17 110.73(10) . . ?
C12 C16 H16 107.7 . . ?
C18 C16 H16 107.7 . . ?
C17 C16 H16 107.7 . . ?
C16 C17 H17A 109.5 . . ?
C16 C17 H17B 109.5 . . ?
H17A C17 H17B 109.5 . . ?
C16 C17 H17C 109.5 . . ?
H17A C17 H17C 109.5 . . ?
H17B C17 H17C 109.5 . . ?
C16 C18 H18A 109.5 . . ?
C16 C18 H18B 109.5 . . ?
H18A C18 H18B 109.5 . . ?
C16 C18 H18C 109.5 . . ?
H18A C18 H18C 109.5 . . ?
H18B C18 H18C 109.5 . . ?
C24 C19 C20 121.05(9) . . ?
C24 C19 C6 118.92(9) . . ?
C20 C19 C6 120.03(9) . . ?
C21 C20 C19 118.49(10) . . ?
C21 C20 C25 120.25(9) . . ?
C19 C20 C25 121.26(9) . . ?
C22 C21 C20 120.71(10) . . ?
C22 C21 H21 119.6 . . ?
C20 C21 H21 119.6 . . ?
C23 C22 C21 120.37(10) . . ?
C23 C22 H22 119.8 . . ?
C21 C22 H22 119.8 . . ?
C22 C23 C24 120.99(10) . . ?
C22 C23 H23 119.5 . . ?
C24 C23 H23 119.5 . . ?
C23 C24 C19 118.34(10) . . ?
C23 C24 C28 119.88(9) . . ?
C19 C24 C28 121.76(9) . . ?
C20 C25 C26 112.12(10) . . ?
C20 C25 C27 111.34(9) . . ?
C26 C25 C27 110.71(11) . . ?
C20 C25 H25 107.5 . . ?
C26 C25 H25 107.5 . . ?
C27 C25 H25 107.5 . . ?
C25 C26 H26A 109.5 . . ?
C25 C26 H26B 109.5 . . ?
H26A C26 H26B 109.5 . . ?
C25 C26 H26C 109.5 . . ?
H26A C26 H26C 109.5 . . ?
H26B C26 H26C 109.5 . . ?
C25 C27 H27A 109.5 . . ?
C25 C27 H27B 109.5 . . ?
H27A C27 H27B 109.5 . . ?
C25 C27 H27C 109.5 . . ?
H27A C27 H27C 109.5 . . ?
H27B C27 H27C 109.5 . . ?
C30 C28 C29 110.54(11) . . ?
C30 C28 C24 112.80(10) . . ?
C29 C28 C24 110.88(9) . . ?
C30 C28 H28 107.5 . . ?
C29 C28 H28 107.5 . . ?
C24 C28 H28 107.5 . . ?
C28 C29 H29A 109.5 . . ?
C28 C29 H29B 109.5 . . ?
H29A C29 H29B 109.5 . . ?
C28 C29 H29C 109.5 . . ?
H29A C29 H29C 109.5 . . ?
H29B C29 H29C 109.5 . . ?
C28 C30 H30A 109.5 . . ?
C28 C30 H30B 109.5 . . ?
H30A C30 H30B 109.5 . . ?
C28 C30 H30C 109.5 . . ?
H30A C30 H30C 109.5 . . ?
H30B C30 H30C 109.5 . . ?
O1 C31 P1 162.45(10) . . ?
C31 P1 C1 105.17(5) . . ?

loop_
_geom_bond_atom_site_label_1
_geom_bond_atom_site_label_2
_geom_bond_distance
_geom_bond_site_symmetry_2
_geom_bond_publ_flag
C1 C6 1.4066(14) . ?
C1 C2 1.4105(14) . ?
C1 P1 1.8425(11) . ?
C2 C3 1.3954(15) . ?
C2 C7 1.5021(14) . ?
C3 C4 1.3892(15) . ?
C3 H3 0.9500 . ?
C4 C5 1.3887(15) . ?
C4 H4 0.9500 . ?
C5 C6 1.3959(15) . ?
C5 H5 0.9500 . ?
C6 C19 1.4929(14) . ?
C7 C12 1.4061(15) . ?
C7 C8 1.4081(15) . ?
C8 C9 1.3948(15) . ?
C8 C13 1.5207(15) . ?
C9 C10 1.3838(17) . ?
C9 H9 0.9500 . ?
C10 C11 1.3828(17) . ?
C10 H10 0.9500 . ?
C11 C12 1.3962(15) . ?
C11 H11 0.9500 . ?
C12 C16 1.5195(15) . ?
C13 C14 1.5261(16) . ?
C13 C15 1.5297(17) . ?
C13 H13 1.0000 . ?
C14 H14A 0.9800 . ?
C14 H14B 0.9800 . ?
C14 H14C 0.9800 . ?
C15 H15A 0.9800 . ?
C15 H15B 0.9800 . ?
C15 H15C 0.9800 . ?
C16 C18 1.5275(17) . ?
C16 C17 1.5302(18) . ?
C16 H16 1.0000 . ?
C17 H17A 0.9800 . ?
C17 H17B 0.9800 . ?
C17 H17C 0.9800 . ?
C18 H18A 0.9800 . ?
C18 H18B 0.9800 . ?
C18 H18C 0.9800 . ?
C19 C24 1.4077(15) . ?
C19 C20 1.4085(14) . ?
C20 C21 1.3947(15) . ?
C20 C25 1.5170(14) . ?
C21 C22 1.3841(17) . ?
C21 H21 0.9500 . ?
C22 C23 1.3834(17) . ?
C22 H22 0.9500 . ?
C23 C24 1.3926(15) . ?
C23 H23 0.9500 . ?
C24 C28 1.5218(14) . ?
C25 C26 1.5176(17) . ?
C25 C27 1.5192(16) . ?
C25 H25 1.0000 . ?
C26 H26A 0.9800 . ?
C26 H26B 0.9800 . ?
C26 H26C 0.9800 . ?
C27 H27A 0.9800 . ?
C27 H27B 0.9800 . ?
C27 H27C 0.9800 . ?
C28 C30 1.5202(17) . ?
C28 C29 1.5217(16) . ?
C28 H28 1.0000 . ?
C29 H29A 0.9800 . ?
C29 H29B 0.9800 . ?
C29 H29C 0.9800 . ?
C30 H30A 0.9800 . ?
C30 H30B 0.9800 . ?
C30 H30C 0.9800 . ?
C31 O1 1.1559(14) . ?
C31 P1 1.6833(12) . ?

loop_
_geom_torsion_atom_site_label_1
_geom_torsion_atom_site_label_2
_geom_torsion_atom_site_label_3
_geom_torsion_atom_site_label_4
_geom_torsion
_geom_torsion_site_symmetry_1
_geom_torsion_site_symmetry_2
_geom_torsion_site_symmetry_3
_geom_torsion_site_symmetry_4
_geom_torsion_publ_flag
C6 C1 C2 C3 0.72(14) . . . . ?
P1 C1 C2 C3 -179.96(8) . . . . ?
C6 C1 C2 C7 -178.53(9) . . . . ?
P1 C1 C2 C7 0.79(12) . . . . ?
C1 C2 C3 C4 0.08(16) . . . . ?
C7 C2 C3 C4 179.34(10) . . . . ?
C2 C3 C4 C5 -0.48(16) . . . . ?
C3 C4 C5 C6 0.07(16) . . . . ?
C4 C5 C6 C1 0.73(15) . . . . ?
C4 C5 C6 C19 -177.80(9) . . . . ?
C2 C1 C6 C5 -1.12(14) . . . . ?
P1 C1 C6 C5 179.67(8) . . . . ?
C2 C1 C6 C19 177.39(9) . . . . ?
P1 C1 C6 C19 -1.82(14) . . . . ?
C3 C2 C7 C12 91.86(12) . . . . ?
C1 C2 C7 C12 -88.89(12) . . . . ?
C3 C2 C7 C8 -87.09(13) . . . . ?
C1 C2 C7 C8 92.16(12) . . . . ?
C12 C7 C8 C9 -1.29(15) . . . . ?
C2 C7 C8 C9 177.66(10) . . . . ?
C12 C7 C8 C13 178.98(10) . . . . ?
C2 C7 C8 C13 -2.07(15) . . . . ?
C7 C8 C9 C10 -0.14(17) . . . . ?
C13 C8 C9 C10 179.60(11) . . . . ?
C8 C9 C10 C11 0.98(18) . . . . ?
C9 C10 C11 C12 -0.39(18) . . . . ?
C10 C11 C12 C7 -1.01(17) . . . . ?
C10 C11 C12 C16 179.72(11) . . . . ?
C8 C7 C12 C11 1.85(15) . . . . ?
C2 C7 C12 C11 -177.10(9) . . . . ?
C8 C7 C12 C16 -178.90(10) . . . . ?
C2 C7 C12 C16 2.16(15) . . . . ?
C9 C8 C13 C14 -55.30(14) . . . . ?
C7 C8 C13 C14 124.43(11) . . . . ?
C9 C8 C13 C15 68.58(13) . . . . ?
C7 C8 C13 C15 -111.69(12) . . . . ?
C11 C12 C16 C18 70.15(14) . . . . ?
C7 C12 C16 C18 -109.10(12) . . . . ?
C11 C12 C16 C17 -54.12(14) . . . . ?
C7 C12 C16 C17 126.64(12) . . . . ?
C5 C6 C19 C24 90.97(12) . . . . ?
C1 C6 C19 C24 -87.54(12) . . . . ?
C5 C6 C19 C20 -88.36(12) . . . . ?
C1 C6 C19 C20 93.13(12) . . . . ?
C24 C19 C20 C21 2.52(15) . . . . ?
C6 C19 C20 C21 -178.16(9) . . . . ?
C24 C19 C20 C25 -177.15(10) . . . . ?
C6 C19 C20 C25 2.17(15) . . . . ?
C19 C20 C21 C22 -0.65(17) . . . . ?
C25 C20 C21 C22 179.02(11) . . . . ?
C20 C21 C22 C23 -1.10(19) . . . . ?
C21 C22 C23 C24 1.03(19) . . . . ?
C22 C23 C24 C19 0.80(17) . . . . ?
C22 C23 C24 C28 -177.54(11) . . . . ?
C20 C19 C24 C23 -2.59(15) . . . . ?
C6 C19 C24 C23 178.08(10) . . . . ?
C20 C19 C24 C28 175.72(9) . . . . ?
C6 C19 C24 C28 -3.61(15) . . . . ?
C21 C20 C25 C26 68.12(14) . . . . ?
C19 C20 C25 C26 -112.21(13) . . . . ?
C21 C20 C25 C27 -56.53(15) . . . . ?
C19 C20 C25 C27 123.13(12) . . . . ?
C23 C24 C28 C30 -59.45(14) . . . . ?
C19 C24 C28 C30 122.27(12) . . . . ?
C23 C24 C28 C29 65.14(14) . . . . ?
C19 C24 C28 C29 -113.15(12) . . . . ?
O1 C31 P1 C1 -176.4(3) . . . . ?
C6 C1 P1 C31 -5.48(10) . . . . ?
C2 C1 P1 C31 175.26(7) . . . . ?
